data_7122763
loop_
_publ_author_name
'Hung, Ling-I'
'Yi, Hsiang-Yi'
'Shih, Yu-Chieh'
'Lin, Chia-Her'
'Wang, Sue-Lein'

_publ_section_title
;
 Carboxylic Acid-Protruding Zincophosphate Sheets Exhibiting Surface
 Mechanochemical Reactivity and Intriguing Nano-Morphological
 Reversibility
;
_journal_name_full 'Chemical Communications'
_journal_paper_doi 10.1039/C8CC09289C
_journal_year 2018
_chemical_formula_sum 'C8 H6 N O8 P Zn2'
_chemical_formula_weight 405.85
_space_group_crystal_system monoclinic
_space_group_IT_number 14
_space_group_name_Hall '-P 2ybc'
_space_group_name_H-M_alt 'P 1 21/c 1'
_symmetry_space_group_name_Hall '-P 2ybc'
_symmetry_space_group_name_H-M 'P 1 21/c 1'
_atom_sites_solution_hydrogens difmap
_audit_block_doi 10.5517/ccdc.csd.cc1z566k
_audit_creation_method SHELXL-2014/7
_audit_update_record
;
2018-02-06 deposited with the CCDC.
2018-12-21 downloaded from the CCDC.
;
_cell_angle_alpha 90
_cell_angle_beta 90.974(2)
_cell_angle_gamma 90
_cell_formula_units_Z 4
_cell_length_a 17.0712(11)
_cell_length_b 6.5675(4)
_cell_length_c 9.5925(6)
_cell_measurement_reflns_used 5652
_cell_measurement_temperature 296(2)
_cell_measurement_theta_max 28.29
_cell_measurement_theta_min 3.573
_cell_volume 1075.31(12)
_computing_cell_refinement 'SAINT V8.34A (Bruker AXS Inc., 2013)'
_computing_data_collection 'APEX2 (Bruker AXS, 2010)'
_computing_data_reduction 'SAINT V8.34A (Bruker AXS Inc., 2013)'
_computing_molecular_graphics 'SHELXTL (Sheldrick, 2008)'
_computing_publication_material SHELXTL
_computing_structure_refinement 'SHELXL-2014/7 (Sheldrick, 2014)'
_diffrn_ambient_temperature 296(2)
_diffrn_detector_area_resol_mean 8.3333
_diffrn_measured_fraction_theta_full 0.987
_diffrn_measured_fraction_theta_max 0.987
_diffrn_measurement_device_type 'Bruker APEX-II CCD'
_diffrn_measurement_method '\f and \w scans'
_diffrn_radiation_type MoK\a
_diffrn_radiation_wavelength 0.71073
_diffrn_reflns_av_R_equivalents 0.0345
_diffrn_reflns_av_unetI/netI 0.0345
_diffrn_reflns_Laue_measured_fraction_full 0.987
_diffrn_reflns_Laue_measured_fraction_max 0.987
_diffrn_reflns_limit_h_max 22
_diffrn_reflns_limit_h_min -22
_diffrn_reflns_limit_k_max 6
_diffrn_reflns_limit_k_min -8
_diffrn_reflns_limit_l_max 12
_diffrn_reflns_limit_l_min -12
_diffrn_reflns_number 9510
_diffrn_reflns_point_group_measured_fraction_full 0.987
_diffrn_reflns_point_group_measured_fraction_max 0.987
_diffrn_reflns_theta_full 25.242
_diffrn_reflns_theta_max 28.326
_diffrn_reflns_theta_min 3.581
_exptl_absorpt_coefficient_mu 4.652
_exptl_absorpt_correction_T_max 0.9485
_exptl_absorpt_correction_T_min 0.7962
_exptl_absorpt_correction_type multi-scan
_exptl_absorpt_process_details 'SADABS V2014/2 (Bruker AXS Inc.)'
_exptl_crystal_colour Yellow
_exptl_crystal_density_diffrn 2.507
_exptl_crystal_density_meas ?
_exptl_crystal_density_method 'not measured'
_exptl_crystal_description Lamellar
_exptl_crystal_F_000 800
_exptl_crystal_size_max 0.3
_exptl_crystal_size_mid 0.2
_exptl_crystal_size_min 0.1
_refine_diff_density_max 0.610
_refine_diff_density_min -0.603
_refine_diff_density_rms 0.114
_refine_ls_extinction_method none
_refine_ls_goodness_of_fit_ref 1.055
_refine_ls_hydrogen_treatment noref
_refine_ls_matrix_type full
_refine_ls_number_parameters 181
_refine_ls_number_reflns 2654
_refine_ls_number_restraints 0
_refine_ls_restrained_S_all 1.055
_refine_ls_R_factor_all 0.0354
_refine_ls_R_factor_gt 0.0282
_refine_ls_shift/su_max 0.001
_refine_ls_shift/su_mean 0.000
_refine_ls_structure_factor_coef Fsqd
_refine_ls_weighting_details 'w=1/[\s^2^(Fo^2^)+(0.0214P)^2^+2.2288P] where P=(Fo^2^+2Fc^2^)/3'
_refine_ls_weighting_scheme calc
_refine_ls_wR_factor_gt 0.0610
_refine_ls_wR_factor_ref 0.0632
_reflns_Friedel_coverage 0.000
_reflns_number_gt 2317
_reflns_number_total 2654
_reflns_threshold_expression 'I > 2\s(I)'
_cod_data_source_file c8cc09289c2.cif
_cod_data_source_block NTHU-17
_cod_depositor_comments
;
The following automatic conversions were performed:

'_exptl_crystal_density_meas' value 'not measured' was changed to '?'
- the value is perceived as not measured.

Automatic conversion script
Id: cif_fix_values 4973 2017-02-22 13:04:09Z antanas 
;
_cod_database_code 7122763
_shelx_shelxl_version_number 2014/7
_shelx_space_group_comment
;
The symmetry employed for this shelxl refinement is uniquely defined
by the following loop, which should always be used as a source of
symmetry information in preference to the above space-group names.
They are only intended as comments.
;

loop_
_space_group_symop_operation_xyz
'x, y, z'
'-x, y+1/2, -z+1/2'
'-x, -y, -z'
'x, -y-1/2, z-1/2'

loop_
_atom_site_label
_atom_site_type_symbol
_atom_site_fract_x
_atom_site_fract_y
_atom_site_fract_z
_atom_site_U_iso_or_equiv
_atom_site_adp_type
_atom_site_occupancy
_atom_site_site_symmetry_order
_atom_site_calc_flag
Zn1 Zn 0.44192(2) -0.34371(5) 0.57731(3) 0.00622(8) Uani 1 1 d
Zn2 Zn 0.62233(2) -0.05197(5) 0.61743(3) 0.00774(9) Uani 1 1 d
P1 P 0.54874(4) -0.33878(11) 0.84813(6) 0.00546(14) Uani 1 1 d
O1 O 0.47023(11) -0.3909(3) 0.77464(18) 0.0074(4) Uani 1 1 d
O2 O 0.57761(11) -0.5287(3) 0.93053(18) 0.0068(4) Uani 1 1 d
O3 O 0.61128(11) -0.2734(3) 0.74813(18) 0.0084(4) Uani 1 1 d
O4 O 0.53480(11) -0.1700(3) 0.95720(18) 0.0075(4) Uani 1 1 d
O5 O 0.66450(12) 0.4047(3) 0.49742(19) 0.0099(4) Uani 1 1 d
O6 O 0.69320(12) 0.1769(3) 0.6657(2) 0.0126(4) Uani 1 1 d
O7 O 0.98100(15) 0.7605(4) 0.9655(2) 0.0281(6) Uani 1 1 d
O8 O 0.93703(15) 1.0341(4) 0.8509(3) 0.0293(6) Uani 1 1 d
C1 C 0.70241(16) 0.3439(4) 0.6043(3) 0.0090(5) Uani 1 1 d
C2 C 0.76487(17) 0.4812(5) 0.6643(3) 0.0107(6) Uani 1 1 d
C3 C 0.77469(17) 0.6850(5) 0.6250(3) 0.0112(6) Uani 1 1 d
C4 C 0.81498(18) 0.3961(5) 0.7663(3) 0.0141(6) Uani 1 1 d
C5 C 0.83229(18) 0.8026(5) 0.6923(3) 0.0131(6) Uani 1 1 d
C6 C 0.87264(18) 0.5124(5) 0.8309(3) 0.0158(6) Uani 1 1 d
C7 C 0.88056(17) 0.7152(5) 0.7951(3) 0.0134(6) Uani 1 1 d
C8 C 0.93765(18) 0.8418(5) 0.8768(3) 0.0160(6) Uani 1 1 d
N1 N 0.72367(15) 0.7832(4) 0.5261(2) 0.0118(5) Uani 1 1 d
H1 H 0.7505 0.8787 0.4771 0.050 Uiso 1 1 d
H2 H 0.7014 0.6883 0.4722 0.050 Uiso 1 1 d
H3 H 0.8046 0.2576 0.7943 0.050 Uiso 1 1 d
H4 H 0.9038 0.4532 0.9145 0.050 Uiso 1 1 d
H5 H 0.8437 0.9333 0.6596 0.050 Uiso 1 1 d
H6 H 0.9662 1.1062 0.9139 0.050 Uiso 1 1 d

loop_
_atom_site_aniso_label
_atom_site_aniso_U_11
_atom_site_aniso_U_22
_atom_site_aniso_U_33
_atom_site_aniso_U_23
_atom_site_aniso_U_13
_atom_site_aniso_U_12
Zn1 0.01093(16) 0.00416(17) 0.00353(14) 0.00035(11) -0.00134(11) -0.00037(12)
Zn2 0.01354(17) 0.00498(17) 0.00461(14) 0.00106(11) -0.00233(11) -0.00189(13)
P1 0.0102(3) 0.0030(3) 0.0031(3) -0.0001(2) -0.0013(2) 0.0003(3)
O1 0.0115(9) 0.0065(10) 0.0040(8) 0.0011(7) -0.0024(7) -0.0014(8)
O2 0.0136(10) 0.0023(10) 0.0043(8) 0.0002(7) -0.0022(7) 0.0003(7)
O3 0.0141(10) 0.0038(10) 0.0072(8) 0.0012(7) -0.0001(7) 0.0015(8)
O4 0.0127(10) 0.0058(10) 0.0040(8) -0.0012(7) 0.0008(7) -0.0007(8)
O5 0.0123(10) 0.0074(11) 0.0100(9) 0.0000(7) -0.0038(7) 0.0004(8)
O6 0.0151(11) 0.0093(11) 0.0132(9) 0.0000(8) -0.0046(8) -0.0033(8)
O7 0.0316(14) 0.0189(14) 0.0329(13) 0.0029(11) -0.0225(11) -0.0049(11)
O8 0.0351(15) 0.0113(13) 0.0406(14) 0.0003(11) -0.0234(12) -0.0072(11)
C1 0.0111(13) 0.0062(14) 0.0097(12) -0.0022(10) 0.0000(10) 0.0033(11)
C2 0.0108(13) 0.0107(15) 0.0106(12) -0.0023(11) -0.0012(10) -0.0013(11)
C3 0.0150(14) 0.0112(15) 0.0072(12) -0.0002(10) -0.0020(10) 0.0001(12)
C4 0.0180(15) 0.0090(15) 0.0150(14) -0.0021(11) -0.0045(11) 0.0008(12)
C5 0.0168(15) 0.0087(15) 0.0137(13) -0.0016(11) -0.0035(11) -0.0024(11)
C6 0.0175(15) 0.0118(16) 0.0180(14) -0.0016(12) -0.0058(12) 0.0003(12)
C7 0.0121(14) 0.0144(16) 0.0135(13) -0.0023(11) -0.0026(11) -0.0014(12)
C8 0.0171(15) 0.0142(16) 0.0167(14) -0.0014(12) -0.0047(12) -0.0026(13)
N1 0.0156(12) 0.0080(13) 0.0116(11) 0.0008(9) -0.0027(9) -0.0020(10)

loop_
_atom_type_symbol
_atom_type_description
_atom_type_scat_dispersion_real
_atom_type_scat_dispersion_imag
_atom_type_scat_source
C C 0.0033 0.0016 'International Tables Vol C Tables 4.2.6.8 and 6.1.1.4'
H H 0.0000 0.0000 'International Tables Vol C Tables 4.2.6.8 and 6.1.1.4'
N N 0.0061 0.0033 'International Tables Vol C Tables 4.2.6.8 and 6.1.1.4'
O O 0.0106 0.0060 'International Tables Vol C Tables 4.2.6.8 and 6.1.1.4'
P P 0.1023 0.0942 'International Tables Vol C Tables 4.2.6.8 and 6.1.1.4'
Zn Zn 0.2839 1.4301 'International Tables Vol C Tables 4.2.6.8 and 6.1.1.4'

loop_
_geom_angle_atom_site_label_1
_geom_angle_atom_site_label_2
_geom_angle_atom_site_label_3
_geom_angle
_geom_angle_site_symmetry_1
_geom_angle_site_symmetry_3
O1 Zn1 O4 112.39(8) . 4
O1 Zn1 O5 121.59(8) . 3_656
O4 Zn1 O5 122.50(8) 4 3_656
O1 Zn1 O2 103.06(8) . 2_656
O4 Zn1 O2 93.60(8) 4 2_656
O5 Zn1 O2 92.41(8) 3_656 2_656
O1 Zn1 O4 87.10(7) . 2_646
O4 Zn1 O4 78.97(9) 4 2_646
O5 Zn1 O4 85.17(8) 3_656 2_646
O2 Zn1 O4 169.21(7) 2_656 2_646
O3 Zn2 O6 119.08(8) . .
O3 Zn2 O2 137.61(8) . 4
O6 Zn2 O2 103.29(8) . 4
O3 Zn2 O1 88.70(8) . 2_656
O6 Zn2 O1 88.03(8) . 2_656
O2 Zn2 O1 91.62(7) 4 2_656
O3 Zn2 N1 88.55(9) . 1_545
O6 Zn2 N1 89.16(9) . 1_545
O2 Zn2 N1 93.62(8) 4 1_545
O1 Zn2 N1 174.51(7) 2_656 1_545
O3 P1 O1 113.03(10) . .
O3 P1 O4 110.16(11) . .
O1 P1 O4 109.03(11) . .
O3 P1 O2 109.29(11) . .
O1 P1 O2 108.68(11) . .
O4 P1 O2 106.43(10) . .
P1 O1 Zn1 126.96(12) . .
P1 O1 Zn2 121.49(10) . 2_646
Zn1 O1 Zn2 111.42(8) . 2_646
P1 O2 Zn2 110.79(11) . 4_556
P1 O2 Zn1 136.52(11) . 2_646
Zn2 O2 Zn1 110.51(8) 4_556 2_646
P1 O3 Zn2 134.81(12) . .
P1 O4 Zn1 124.14(12) . 4_556
P1 O4 Zn1 124.41(11) . 2_656
Zn1 O4 Zn1 101.03(9) 4_556 2_656
C1 O5 Zn1 132.92(19) . 3_656
C1 O6 Zn2 129.38(18) . .
C8 O8 H6 112.3 . .
O6 C1 O5 126.0(3) . .
O6 C1 C2 116.0(2) . .
O5 C1 C2 118.0(3) . .
C3 C2 C4 119.6(3) . .
C3 C2 C1 123.9(3) . .
C4 C2 C1 116.6(3) . .
C5 C3 C2 119.3(3) . .
C5 C3 N1 118.1(3) . .
C2 C3 N1 122.3(3) . .
C6 C4 C2 120.8(3) . .
C6 C4 H3 121.9 . .
C2 C4 H3 117.1 . .
C7 C5 C3 120.0(3) . .
C7 C5 H5 119.3 . .
C3 C5 H5 120.0 . .
C7 C6 C4 119.5(3) . .
C7 C6 H4 120.3 . .
C4 C6 H4 119.6 . .
C6 C7 C5 120.8(3) . .
C6 C7 C8 118.2(3) . .
C5 C7 C8 120.9(3) . .
O7 C8 O8 123.9(3) . .
O7 C8 C7 119.8(3) . .
O8 C8 C7 116.3(3) . .
C3 N1 Zn2 115.20(18) . 1_565
C3 N1 H1 110.3 . .
Zn2 N1 H1 105.6 1_565 .
C3 N1 H2 108.5 . .
Zn2 N1 H2 103.9 1_565 .
H1 N1 H2 113.3 . .

loop_
_geom_bond_atom_site_label_1
_geom_bond_atom_site_label_2
_geom_bond_distance
_geom_bond_site_symmetry_2
Zn1 O1 1.9701(17) .
Zn1 O4 1.9777(19) 4
Zn1 O5 1.9825(19) 3_656
Zn1 O2 2.096(2) 2_656
Zn1 O4 2.206(2) 2_646
Zn2 O3 1.9312(19) .
Zn2 O6 1.979(2) .
Zn2 O2 2.0078(17) 4
Zn2 O1 2.1779(19) 2_656
Zn2 N1 2.232(3) 1_545
P1 O3 1.510(2) .
P1 O1 1.5422(19) .
P1 O4 1.545(2) .
P1 O2 1.553(2) .
O1 Zn2 2.1778(19) 2_646
O2 Zn2 2.0079(17) 4_556
O2 Zn1 2.096(2) 2_646
O4 Zn1 1.9777(19) 4_556
O4 Zn1 2.206(2) 2_656
O5 C1 1.267(3) .
O5 Zn1 1.9826(19) 3_656
O6 C1 1.256(4) .
O7 C8 1.239(4) .
O8 C8 1.287(4) .
O8 H6 0.9092 .
C1 C2 1.503(4) .
C2 C3 1.401(4) .
C2 C4 1.405(4) .
C3 C5 1.400(4) .
C3 N1 1.430(4) .
C4 C6 1.384(4) .
C4 H3 0.9656 .
C5 C7 1.398(4) .
C5 H5 0.9353 .
C6 C7 1.383(4) .
C6 H4 1.0309 .
C7 C8 1.493(4) .
N1 Zn2 2.232(3) 1_565
N1 H1 0.9118 .
N1 H2 0.8910 .
